data_4075998
loop_
_publ_author_name
'Ogo, Seiji'
'Nishida, Hiromi'
'Hayashi, Hideki'
'Murata, Yusuke'
'Fukuzumi, Shunichi'

_publ_section_title
;
 Aqueous Transformation of a Metal Diformate to a Metal Dihydride Carbonyl
 Complex Accompanied by H2Evolution from the Formato Ligands
;
_journal_issue 20
_journal_name_full Organometallics
_journal_page_first 4816
_journal_paper_doi 10.1021/om0504147
_journal_volume 24
_journal_year 2005
_chemical_formula_sum 'C10 H20 F3 N3 Na O10 Rh S'
_chemical_formula_weight 557.23
_space_group_IT_number 14
_symmetry_cell_setting monoclinic
_symmetry_Int_Tables_number 14
_symmetry_space_group_name_Hall '-P 2ybc'
_symmetry_space_group_name_H-M 'P 1 21/c 1'
_cell_angle_alpha 90
_cell_angle_beta 108.144(2)
_cell_angle_gamma 90
_cell_formula_units_Z 4
_cell_length_a 12.0327(8)
_cell_length_b 12.6956(7)
_cell_length_c 13.5546(9)
_cell_measurement_reflns_used 6339
_cell_measurement_temperature 293.2
_cell_measurement_theta_max 27.5
_cell_measurement_theta_min 3.4
_cell_volume 1967.7(2)
_computing_cell_refinement CRYSTALCLEAR
_computing_data_collection CRYSTALCLEAR
_computing_data_reduction 'teXsan Ver. 1.11'
_computing_publication_material 'teXsan Ver. 1.11'
_computing_structure_refinement 'teXsan Ver. 1.10'
_computing_structure_solution SIR92
_diffrn_detector_area_resol_mean 14.62
_diffrn_measured_fraction_theta_full 0.9854
_diffrn_measured_fraction_theta_max 0.9854
_diffrn_measurement_device_type 'Rigaku/MSC Mercury CCD'
_diffrn_measurement_method \w
_diffrn_radiation_type 'Mo K\a'
_diffrn_radiation_wavelength 0.7107
_diffrn_reflns_av_R_equivalents 0.020
_diffrn_reflns_limit_h_max 15
_diffrn_reflns_limit_h_min -15
_diffrn_reflns_limit_k_max 16
_diffrn_reflns_limit_k_min -12
_diffrn_reflns_limit_l_max 17
_diffrn_reflns_limit_l_min -17
_diffrn_reflns_number 15369
_diffrn_reflns_theta_full 27.48
_diffrn_reflns_theta_max 27.48
_exptl_absorpt_coefficient_mu 1.076
_exptl_absorpt_correction_T_max 0.833
_exptl_absorpt_correction_T_min 0.793
_exptl_absorpt_correction_type multi-scan
_exptl_absorpt_process_details '(Jacobson, 1998)'
_exptl_crystal_colour Yellow
_exptl_crystal_density_diffrn 1.881
_exptl_crystal_density_method 'not measured'
_exptl_crystal_description Block
_exptl_crystal_size_max 0.300
_exptl_crystal_size_mid 0.300
_exptl_crystal_size_min 0.200
_refine_diff_density_max 0.80
_refine_diff_density_min -0.53
_refine_ls_extinction_method none
_refine_ls_goodness_of_fit_ref 1.004
_refine_ls_hydrogen_treatment noref
_refine_ls_number_parameters 262
_refine_ls_number_reflns 4458
_refine_ls_R_factor_gt 0.0250
_refine_ls_shift/su_max 0.0027
_refine_ls_structure_factor_coef Fsqd
_refine_ls_weighting_details 'w = 1/[\s^2^(Fo^2^) + (0.04200(Max(Fo^2^,0) + 2Fc^2^)/3)^2^]'
_refine_ls_weighting_scheme calc
_refine_ls_wR_factor_ref 0.0664
_reflns_number_gt 3841
_reflns_number_total 4459
_reflns_threshold_expression F^2^>2.0\s(F^2^)
_cod_data_source_file om0504147si20050525_025604.cif
_cod_data_source_block '_Rh_tacn_OCHO3_10012004'
_cod_original_formula_sum 'C10 H20 F3 N3 Na O10 Rh S '
_cod_database_code 4075998

loop_
_symmetry_equiv_pos_as_xyz
x,y,z
-x,1/2+y,1/2-z
-x,-y,-z
x,1/2-y,1/2+z

loop_
_atom_site_label
_atom_site_type_symbol
_atom_site_fract_x
_atom_site_fract_y
_atom_site_fract_z
_atom_site_U_iso_or_equiv
_atom_site_adp_type
_atom_site_occupancy
_atom_site_calc_flag
Rh(1) Rh 0.63512(1) 0.11953(1) 0.22827(1) 0.01788(5) Uani 1.00 d
S(1) S 0.11166(5) 0.25479(5) 0.16613(5) 0.0334(2) Uani 1.00 d
Na(1) Na 0.42615(8) 0.25604(7) 0.32963(7) 0.0324(2) Uani 1.00 d
F(1) F 0.0113(2) 0.1104(1) 0.0322(2) 0.0710(6) Uani 1.00 d
F(2) F 0.1353(2) 0.2024(2) -0.0126(2) 0.0937(8) Uani 1.00 d
F(3) F 0.1953(2) 0.0872(2) 0.1064(2) 0.0936(7) Uani 1.00 d
O(1) O 0.5850(1) 0.1257(1) 0.3603(1) 0.0258(4) Uani 1.00 d
O(2) O 0.6611(2) -0.0248(2) 0.4371(2) 0.0583(7) Uani 1.00 d
O(3) O 0.4850(1) 0.2091(1) 0.1760(1) 0.0257(4) Uani 1.00 d
O(4) O 0.4583(2) 0.2016(2) 0.0055(1) 0.0472(5) Uani 1.00 d
O(5) O 0.5491(1) -0.0194(1) 0.1777(1) 0.0295(4) Uani 1.00 d
O(6) O 0.3926(1) -0.1194(1) 0.1393(1) 0.0336(4) Uani 1.00 d
O(7) O 0.2286(1) 0.2964(1) 0.2006(1) 0.0408(5) Uani 1.00 d
O(8) O 0.0830(2) 0.1908(2) 0.2423(2) 0.0573(7) Uani 1.00 d
O(9) O 0.0226(2) 0.3270(2) 0.1121(2) 0.0668(7) Uani 1.00 d
O(10) O 0.3120(2) 0.1061(2) 0.3619(2) 0.0583(6) Uani 1.00 d
N(1) N 0.6844(2) 0.1264(1) 0.0992(1) 0.0236(4) Uani 1.00 d
N(2) N 0.7880(2) 0.0396(1) 0.2871(1) 0.0250(4) Uani 1.00 d
N(3) N 0.7366(2) 0.2487(1) 0.2717(1) 0.0240(4) Uani 1.00 d
C(1) C 0.7539(2) 0.0292(2) 0.0985(2) 0.0292(6) Uani 1.00 d
C(2) C 0.8439(2) 0.0181(2) 0.2042(2) 0.0302(6) Uani 1.00 d
C(3) C 0.8622(2) 0.1058(2) 0.3738(2) 0.0343(6) Uani 1.00 d
C(4) C 0.8583(2) 0.2183(2) 0.3371(2) 0.0346(6) Uani 1.00 d
C(5) C 0.7316(2) 0.3048(2) 0.1737(2) 0.0317(6) Uani 1.00 d
C(6) C 0.7506(2) 0.2261(2) 0.0965(2) 0.0308(6) Uani 1.00 d
C(7) C 0.6015(2) 0.0537(2) 0.4290(2) 0.0328(6) Uani 1.00 d
C(8) C 0.4306(2) 0.2294(2) 0.0807(2) 0.0281(5) Uani 1.00 d
C(9) C 0.4455(2) -0.0378(2) 0.1756(2) 0.0280(5) Uani 1.00 d
C(10) C 0.1143(2) 0.1587(3) 0.0678(2) 0.0506(8) Uani 1.00 d
H(1) H 0.6199 0.1245 0.0418 0.0127 Uiso 1.00 calc
H(2) H 0.6929 -0.0302 0.0838 0.0127 Uiso 1.00 calc
H(3) H 0.7880 0.0314 0.0405 0.0127 Uiso 1.00 calc
H(4) H 0.8853 -0.0509 0.2233 0.0127 Uiso 1.00 calc
H(5) H 0.9191 0.0680 0.2232 0.0127 Uiso 1.00 calc
H(6) H 0.7708 -0.0243 0.3143 0.0127 Uiso 1.00 calc
H(7) H 0.8323 0.0983 0.4381 0.0127 Uiso 1.00 calc
H(8) H 0.9495 0.0794 0.3971 0.0127 Uiso 1.00 calc
H(9) H 0.9046 0.2267 0.2885 0.0127 Uiso 1.00 calc
H(10) H 0.8816 0.2723 0.3840 0.0127 Uiso 1.00 calc
H(11) H 0.7057 0.2954 0.2977 0.0127 Uiso 1.00 calc
H(12) H 0.6488 0.3359 0.1431 0.0127 Uiso 1.00 calc
H(13) H 0.7860 0.3631 0.1862 0.0127 Uiso 1.00 calc
H(14) H 0.7222 0.2513 0.0238 0.0127 Uiso 1.00 calc
H(15) H 0.8283 0.2083 0.1080 0.0127 Uiso 1.00 calc
H(16) H 0.5699 0.0670 0.4872 0.0127 Uiso 1.00 calc
H(17) H 0.3591 0.2708 0.0658 0.0127 Uiso 1.00 calc
H(18) H 0.4075 0.0151 0.2085 0.0127 Uiso 1.00 calc
H(19) H 0.2373 0.1056 0.3280 0.0127 Uiso 1.00 calc
H(20) H 0.3099 0.0767 0.4171 0.0127 Uiso 1.00 calc

loop_
_atom_site_aniso_label
_atom_site_aniso_U_11
_atom_site_aniso_U_22
_atom_site_aniso_U_33
_atom_site_aniso_U_12
_atom_site_aniso_U_13
_atom_site_aniso_U_23
Rh(1) 0.01701(9) 0.02058(9) 0.01725(9) -0.00063(6) 0.00707(6) -0.00033(6)
S(1) 0.0229(3) 0.0340(3) 0.0423(3) -0.0003(2) 0.0089(2) -0.0077(2)
Na(1) 0.0306(5) 0.0436(5) 0.0236(4) 0.0016(4) 0.0094(4) -0.0023(4)
F(1) 0.058(1) 0.059(1) 0.077(1) -0.0098(9) -0.005(1) -0.0248(10)
F(2) 0.076(2) 0.166(2) 0.043(1) -0.013(2) 0.024(1) -0.017(1)
F(3) 0.081(1) 0.094(1) 0.081(2) 0.053(1) -0.010(1) -0.042(1)
O(1) 0.0311(8) 0.0286(8) 0.0218(7) 0.0008(6) 0.0141(6) 0.0017(6)
O(2) 0.090(2) 0.043(1) 0.052(1) 0.020(1) 0.036(1) 0.0227(9)
O(3) 0.0227(7) 0.0338(8) 0.0214(7) 0.0062(6) 0.0082(6) 0.0018(6)
O(4) 0.040(1) 0.080(1) 0.0216(8) 0.0209(10) 0.0100(8) 0.0071(9)
O(5) 0.0268(8) 0.0272(8) 0.0371(9) -0.0056(6) 0.0138(7) -0.0088(7)
O(6) 0.0355(9) 0.0318(9) 0.0345(9) -0.0137(7) 0.0125(7) -0.0037(7)
O(7) 0.0287(9) 0.0409(10) 0.050(1) -0.0075(7) 0.0084(8) -0.0028(8)
O(8) 0.043(1) 0.083(2) 0.053(1) -0.017(1) 0.0259(10) -0.003(1)
O(9) 0.042(1) 0.049(1) 0.091(2) 0.0156(10) -0.005(1) -0.009(1)
O(10) 0.050(1) 0.078(1) 0.041(1) -0.008(1) 0.0056(10) 0.021(1)
N(1) 0.0236(9) 0.0301(9) 0.0195(8) 0.0011(7) 0.0101(7) 0.0000(7)
N(2) 0.0209(8) 0.0263(9) 0.0274(9) 0.0034(7) 0.0070(7) 0.0027(7)
N(3) 0.0244(9) 0.0217(8) 0.0286(9) -0.0018(7) 0.0121(7) -0.0042(7)
C(1) 0.031(1) 0.030(1) 0.032(1) 0.0020(9) 0.0185(10) -0.0054(9)
C(2) 0.027(1) 0.031(1) 0.037(1) 0.0072(9) 0.0154(9) 0.0019(10)
C(3) 0.024(1) 0.043(1) 0.030(1) 0.0029(10) 0.0009(9) 0.000(1)
C(4) 0.023(1) 0.038(1) 0.041(1) -0.0074(9) 0.0080(10) -0.013(1)
C(5) 0.037(1) 0.024(1) 0.039(1) -0.0027(9) 0.019(1) 0.0041(9)
C(6) 0.035(1) 0.034(1) 0.031(1) -0.0001(10) 0.0202(10) 0.0063(9)
C(7) 0.042(1) 0.036(1) 0.023(1) -0.006(1) 0.0143(10) 0.0024(9)
C(8) 0.023(1) 0.036(1) 0.024(1) 0.0050(9) 0.0056(9) 0.0056(9)
C(9) 0.028(1) 0.027(1) 0.031(1) -0.0021(9) 0.0108(9) -0.0015(9)
C(10) 0.038(1) 0.062(2) 0.044(2) 0.008(1) 0.001(1) -0.017(1)

loop_
_atom_type_symbol
_atom_type_description
_atom_type_scat_dispersion_real
_atom_type_scat_dispersion_imag
_atom_type_scat_source
C C 0.003 0.002
;International Tables for Crystallography
(1992, Vol. C, Tables 4.2.6.8 and 6.1.1.1)
;
H H 0.000 0.000
;International Tables for Crystallography
(1992, Vol. C, Table 6.1.1.2)
;
N N 0.006 0.003
;International Tables for Crystallography
(1992, Vol. C, Tables 4.2.6.8 and 6.1.1.1)
;
O O 0.011 0.006
;International Tables for Crystallography
(1992, Vol. C, Tables 4.2.6.8 and 6.1.1.1)
;
Rh Rh -1.118 0.919
;International Tables for Crystallography
(1992, Vol. C, Tables 4.2.6.8 and 6.1.1.1)
;
F F 0.017 0.010
;International Tables for Crystallography
(1992, Vol. C, Tables 4.2.6.8 and 6.1.1.1)
;
Na Na 0.036 0.025
;International Tables for Crystallography
(1992, Vol. C, Tables 4.2.6.8 and 6.1.1.1)
;
S S 0.125 0.123
;International Tables for Crystallography
(1992, Vol. C, Tables 4.2.6.8 and 6.1.1.1)
;

loop_
_geom_angle_atom_site_label_1
_geom_angle_atom_site_label_2
_geom_angle_atom_site_label_3
_geom_angle
_geom_angle_site_symmetry_1
_geom_angle_site_symmetry_3
_geom_angle_publ_flag
O(1) Rh(1) O(3) 79.37(6) . . yes
O(1) Rh(1) O(5) 93.97(6) . . yes
O(1) Rh(1) N(1) 175.34(6) . . yes
O(1) Rh(1) N(2) 98.75(7) . . yes
O(1) Rh(1) N(3) 91.71(6) . . yes
O(3) Rh(1) O(5) 93.60(6) . . yes
O(3) Rh(1) N(1) 98.09(6) . . yes
O(3) Rh(1) N(2) 175.92(6) . . yes
O(3) Rh(1) N(3) 92.15(6) . . yes
O(5) Rh(1) N(1) 90.08(7) . . yes
O(5) Rh(1) N(2) 90.13(6) . . yes
O(5) Rh(1) N(3) 172.57(6) . . yes
N(1) Rh(1) N(2) 83.52(7) . . yes
N(1) Rh(1) N(3) 84.46(7) . . yes
N(2) Rh(1) N(3) 84.26(7) . . yes
O(7) S(1) O(8) 113.8(1) . . yes
O(7) S(1) O(9) 115.7(1) . . yes
O(7) S(1) C(10) 104.2(1) . . yes
O(8) S(1) O(9) 115.0(1) . . yes
O(8) S(1) C(10) 102.2(2) . . yes
O(9) S(1) C(10) 103.7(1) . . yes
O(1) Na(1) O(3) 64.52(5) . . yes
O(1) Na(1) O(4) 96.20(7) . 4_555 yes
O(1) Na(1) O(6) 79.33(5) . 2_655 yes
O(1) Na(1) O(7) 140.01(7) . . yes
O(1) Na(1) O(10) 84.08(7) . . yes
O(3) Na(1) O(4) 155.19(7) . 4_555 yes
O(3) Na(1) O(6) 80.68(6) . 2_655 yes
O(3) Na(1) O(7) 85.41(6) . . yes
O(3) Na(1) O(10) 106.55(8) . . yes
O(4) Na(1) O(6) 80.43(6) 4_555 2_655 yes
O(4) Na(1) O(7) 118.52(7) 4_555 . yes
O(4) Na(1) O(10) 85.51(8) 4_555 . yes
O(6) Na(1) O(7) 123.07(6) 2_655 . yes
O(6) Na(1) O(10) 156.88(7) 2_655 . yes
O(7) Na(1) O(10) 79.83(7) . . yes
Rh(1) O(1) Na(1) 107.47(6) . . yes
Rh(1) O(1) C(7) 125.8(1) . . yes
Na(1) O(1) C(7) 122.8(1) . . yes
Rh(1) O(3) Na(1) 107.06(6) . . yes
Rh(1) O(3) C(8) 125.1(1) . . yes
Na(1) O(3) C(8) 127.7(1) . . yes
Na(1) O(4) C(8) 141.2(2) 4_554 . yes
Rh(1) O(5) C(9) 124.0(1) . . yes
Na(1) O(6) C(9) 98.2(1) 2_645 . yes
S(1) O(7) Na(1) 139.9(1) . . yes
Rh(1) N(1) C(1) 106.6(1) . . yes
Rh(1) N(1) C(6) 111.1(1) . . yes
C(1) N(1) C(6) 113.2(2) . . yes
Rh(1) N(2) C(2) 111.0(1) . . yes
Rh(1) N(2) C(3) 105.9(1) . . yes
C(2) N(2) C(3) 113.1(2) . . yes
Rh(1) N(3) C(4) 110.6(1) . . yes
Rh(1) N(3) C(5) 106.0(1) . . yes
C(4) N(3) C(5) 114.1(2) . . yes
N(1) C(1) C(2) 108.0(2) . . yes
N(2) C(2) C(1) 109.6(2) . . yes
N(2) C(3) C(4) 108.9(2) . . yes
N(3) C(4) C(3) 111.1(2) . . yes
N(3) C(5) C(6) 109.1(2) . . yes
N(1) C(6) C(5) 110.1(2) . . yes
O(1) C(7) O(2) 127.5(2) . . yes
O(3) C(8) O(4) 126.8(2) . . yes
O(5) C(9) O(6) 123.2(2) . . yes
S(1) C(10) F(1) 110.4(2) . . yes
S(1) C(10) F(2) 112.1(2) . . yes
S(1) C(10) F(3) 110.6(2) . . yes
F(1) C(10) F(2) 106.9(2) . . yes
F(1) C(10) F(3) 108.5(3) . . yes
F(2) C(10) F(3) 108.1(3) . . yes

loop_
_geom_bond_atom_site_label_1
_geom_bond_atom_site_label_2
_geom_bond_distance
_geom_bond_site_symmetry_2
_geom_bond_publ_flag
Rh(1) O(1) 2.061(2) . yes
Rh(1) O(3) 2.065(1) . yes
Rh(1) O(5) 2.052(1) . yes
Rh(1) N(1) 2.016(2) . yes
Rh(1) N(2) 2.034(2) . yes
Rh(1) N(3) 2.019(2) . yes
S(1) O(7) 1.438(2) . yes
S(1) O(8) 1.437(2) . yes
S(1) O(9) 1.427(2) . yes
S(1) C(10) 1.815(3) . yes
Na(1) O(1) 2.464(2) . yes
Na(1) O(3) 2.472(2) . yes
Na(1) O(4) 2.355(2) 4_555 yes
Na(1) O(6) 2.620(2) 2_655 yes
Na(1) O(7) 2.526(2) . yes
Na(1) O(10) 2.465(2) . yes
F(1) C(10) 1.331(4) . yes
F(2) C(10) 1.314(4) . yes
F(3) C(10) 1.315(3) . yes
O(1) C(7) 1.275(3) . yes
O(2) C(7) 1.212(3) . yes
O(3) C(8) 1.279(3) . yes
O(4) C(8) 1.219(3) . yes
O(5) C(9) 1.261(3) . yes
O(6) C(9) 1.235(3) . yes
N(1) C(1) 1.492(3) . yes
N(1) C(6) 1.502(3) . yes
N(2) C(2) 1.503(3) . yes
N(2) C(3) 1.494(3) . yes
N(3) C(4) 1.508(3) . yes
N(3) C(5) 1.492(3) . yes
C(1) C(2) 1.510(3) . yes
C(3) C(4) 1.508(4) . yes
C(5) C(6) 1.515(3) . yes
